data_8102122
loop_
_publ_author_name
'Hu, M.-C.'
'Wang, X.-H.'
'Jiang, Y.-C.'
'Li, S.-N.'
'Yang, Z.-Q.'

_publ_section_title
;
Crystal structure of cesium 3,4,5-trihydroxybenzoate dihydrate, Cs
[C~7~H~5~O~5~] &#x00B7; 2H~2~O
;
_journal_issue 2
_journal_name_full 'Zeitschrift f\"ur Kristallographie - New Crystal Structures'
_journal_page_first 157
_journal_page_last 158
_journal_volume 222
_journal_year 2007
_chemical_formula_moiety 'C7 H8 Cs O6.5, 0.5(H2 O)'
_chemical_formula_structural 'Cs[C7H5O5] &#x00B7; 2H2O'
_chemical_formula_sum 'C7 H9 Cs O7'
_chemical_formula_weight 338.05
_chemical_name_common 'cesium gallate dihydrate'
_chemical_name_systematic
; 
cesium 3,4,5-trihydroxybenzoate dihydrate 
;
_space_group_IT_number 15
_symmetry_cell_setting monoclinic
_symmetry_space_group_name_Hall '-C 2yc'
_symmetry_space_group_name_H-M 'C 1 2/c 1'
_atom_sites_solution_hydrogens geom
_atom_sites_solution_primary direct
_atom_sites_solution_secondary difmap
_audit_creation_method SHELXL-97
_cell_angle_alpha 90.00
_cell_angle_beta 103.9570(10)
_cell_angle_gamma 90.00
_cell_formula_units_Z 8
_cell_length_a 17.3283(14)
_cell_length_b 9.0329(7)
_cell_length_c 13.1898(10)
_cell_measurement_reflns_used 3914
_cell_measurement_temperature 296(2)
_cell_measurement_theta_max 27.33
_cell_measurement_theta_min 2.56
_cell_volume 2003.6(3)
_computing_cell_refinement 'APEX2 (Bruker, 2006) [7]'
_computing_data_collection 'APEX2 (Bruker, 2006) [7]'
_computing_data_reduction 'SAINT (Bruker, 2005) [8]'
_computing_molecular_graphics 'XSHELL (Bruker Nonius, 2004) [10] and DIAMOND (Brandendurg, 2001) [11]'
_computing_publication_material SHELXTL
_computing_structure_refinement 'SHELXL97 (Sheldrick, 1997) [9]'
_computing_structure_solution 'SHELXS97 (Sheldrick, 1997) [9]'
_diffrn_ambient_temperature 296(2)
_diffrn_measured_fraction_theta_full 0.997
_diffrn_measured_fraction_theta_max 0.997
_diffrn_measurement_device_type 'Bruker SMART APEX2 CCD'
_diffrn_measurement_method phi/omega
_diffrn_radiation_monochromator graphite
_diffrn_radiation_source 'fine-focus sealed tube'
_diffrn_radiation_type MoK\a
_diffrn_radiation_wavelength 0.71073
_diffrn_reflns_av_R_equivalents 0.0164
_diffrn_reflns_av_sigmaI/netI 0.0186
_diffrn_reflns_limit_h_max 13
_diffrn_reflns_limit_h_min -20
_diffrn_reflns_limit_k_max 10
_diffrn_reflns_limit_k_min -9
_diffrn_reflns_limit_l_max 14
_diffrn_reflns_limit_l_min -15
_diffrn_reflns_number 4851
_diffrn_reflns_theta_full 25.10
_diffrn_reflns_theta_max 25.10
_diffrn_reflns_theta_min 2.42
_diffrn_standards_decay_% 0
_diffrn_standards_number 0
_exptl_absorpt_coefficient_mu 3.711
_exptl_absorpt_correction_T_max 0.3689
_exptl_absorpt_correction_T_min 0.2765
_exptl_absorpt_correction_type multi-scan
_exptl_absorpt_process_details 'SADABS (Bruker, 2004) [6]'
_exptl_crystal_colour brown
_exptl_crystal_density_diffrn 2.241
_exptl_crystal_density_method 'not measured'
_exptl_crystal_description block
_exptl_crystal_F_000 1296
_exptl_crystal_size_max 0.39
_exptl_crystal_size_mid 0.30
_exptl_crystal_size_min 0.27
_refine_diff_density_max 0.978
_refine_diff_density_min -0.969
_refine_diff_density_rms 0.101
_refine_ls_extinction_coef 0.0053(5)
_refine_ls_extinction_expression Fc^*^=kFc[1+0.001xFc^2^\l^3^/sin(2\q)]^-1/4^
_refine_ls_extinction_method SHELXL
_refine_ls_goodness_of_fit_ref 1.002
_refine_ls_hydrogen_treatment mixed
_refine_ls_matrix_type full
_refine_ls_number_parameters 164
_refine_ls_number_reflns 1780
_refine_ls_number_restraints 18
_refine_ls_restrained_S_all 1.000
_refine_ls_R_factor_all 0.0318
_refine_ls_R_factor_gt 0.0299
_refine_ls_shift/su_max 0.000
_refine_ls_shift/su_mean 0.000
_refine_ls_structure_factor_coef Fsqd
_refine_ls_weighting_details 'calc w=1/[\s^2^(Fo^2^)+(0.1000P)^2^+3.0000P] where P=(Fo^2^+2Fc^2^)/3'
_refine_ls_weighting_scheme calc
_refine_ls_wR_factor_gt 0.1149
_refine_ls_wR_factor_ref 0.1176
_reflns_number_gt 1666
_reflns_number_total 1780
_reflns_threshold_expression >2sigma(I)
_cod_data_source_file 1267-2005.cff
_cod_data_source_block xb1189
_cod_depositor_comments
;
The following automatic conversions were performed:
'_symmetry_cell_setting' value 'Monoclinic' changed to 'monoclinic'
according to '/home/saulius/struct/CIF-dictionaries/cif_core.dic'
dictionary named 'cif_core.dic' version 2.4.1 from 2010-06-29.

Automatic conversion script
Id: cif_fix_enum 1555 2011-01-17 13:19:09Z saulius 
;
_cod_original_sg_symbol_H-M C12/c1
_cod_database_code 8102122

loop_
_symmetry_equiv_pos_as_xyz
'x, y, z'
'-x, y, -z+1/2'
'x+1/2, y+1/2, z'
'-x+1/2, y+1/2, -z+1/2'
'-x, -y, -z'
'x, -y, z-1/2'
'-x+1/2, -y+1/2, -z'
'x+1/2, -y+1/2, z-1/2'

loop_
_atom_site_label
_atom_site_type_symbol
_atom_site_fract_x
_atom_site_fract_y
_atom_site_fract_z
_atom_site_U_iso_or_equiv
_atom_site_adp_type
_atom_site_occupancy
_atom_site_symmetry_multiplicity
_atom_site_Wyckoff_symbol
_atom_site_calc_flag
_atom_site_refinement_flags
_atom_site_disorder_assembly
_atom_site_disorder_group
Cs1 Cs 0.110843(19) 1.22823(4) 1.11682(2) 0.0449(2) Uani 1 8 f d . . .
C1 C 0.3316(2) 0.7739(4) 0.8751(3) 0.0203(8) Uani 1 8 f d . . .
C2 C 0.3752(2) 0.7097(4) 0.9682(3) 0.0223(8) Uani 1 8 f d . . .
H2 H 0.4053 0.6249 0.9664 0.027 Uiso 1 8 f calc R . .
C3 C 0.3729(3) 0.7738(4) 1.0629(3) 0.0241(8) Uani 1 8 f d . . .
C4 C 0.3292(2) 0.9016(4) 1.0670(2) 0.0218(7) Uani 1 8 f d . . .
C5 C 0.2851(2) 0.9640(4) 0.9734(3) 0.0224(7) Uani 1 8 f d . . .
C6 C 0.2869(2) 0.8995(4) 0.8784(2) 0.0218(7) Uani 1 8 f d . . .
H6 H 0.2577 0.9413 0.8165 0.026 Uiso 1 8 f calc R . .
C7 C 0.3359(2) 0.7003(4) 0.7741(3) 0.0222(8) Uani 1 8 f d . . .
O1 O 0.2915(2) 0.7515(3) 0.6898(2) 0.0277(7) Uani 1 8 f d . . .
O2 O 0.38185(17) 0.5945(3) 0.7760(2) 0.0315(6) Uani 1 8 f d . . .
O3 O 0.4153(2) 0.7160(3) 1.1564(2) 0.0361(8) Uani 1 8 f d D . .
O4 O 0.33022(19) 0.9620(3) 1.16213(19) 0.0324(7) Uani 1 8 f d D . .
O5 O 0.24252(17) 1.0868(3) 0.9835(2) 0.0309(7) Uani 1 8 f d D . .
O6 O 0.0000 1.5000 1.0000 0.0273(11) Uani 1 4 b d SD . .
O7 O 0.0410(2) 1.0678(4) 0.8847(2) 0.0442(8) Uani 1 8 f d D . .
O8 O 0.0000 0.552(3) 0.2500 0.0362(14) Uani 1 4 e d SDU . .
H3 H 0.423(4) 0.629(2) 1.146(5) 0.080 Uiso 1 8 f d D . .
H4 H 0.2827(11) 0.951(9) 1.157(5) 0.080 Uiso 1 8 f d D . .
H5 H 0.212(3) 1.110(8) 0.928(3) 0.080 Uiso 1 8 f d D . .
H6A H -0.044(4) 1.516(17) 1.012(11) 0.080 Uiso 0.50 8 f d PD . .
H7A H 0.066(3) 1.108(7) 0.847(4) 0.080 Uiso 1 8 f d D . .
H8A H 0.013(4) 0.533(4) 0.194(3) 0.080 Uiso 1 8 f d D . .
H6B H 0.021(8) 1.582(8) 1.003(12) 0.080 Uiso 0.50 8 f d PD . .
H7B H -0.0041(16) 1.101(8) 0.864(4) 0.080 Uiso 1 8 f d D . .

loop_
_atom_site_aniso_label
_atom_site_aniso_U_11
_atom_site_aniso_U_22
_atom_site_aniso_U_33
_atom_site_aniso_U_23
_atom_site_aniso_U_13
_atom_site_aniso_U_12
Cs1 0.0433(3) 0.0502(3) 0.0405(3) 0.00547(10) 0.00897(19) -0.00648(11)
C1 0.025(2) 0.0211(18) 0.0133(17) -0.0004(11) 0.0012(15) -0.0002(13)
C2 0.0274(19) 0.0208(18) 0.0178(18) 0.0007(13) 0.0035(15) 0.0051(14)
C3 0.030(2) 0.026(2) 0.0141(18) 0.0051(12) 0.0011(16) 0.0021(14)
C4 0.0273(17) 0.0220(17) 0.0158(16) -0.0027(12) 0.0046(14) -0.0024(14)
C5 0.0302(18) 0.0186(16) 0.0190(16) 0.0011(13) 0.0071(13) 0.0016(14)
C6 0.0268(17) 0.0231(17) 0.0146(15) 0.0024(12) 0.0032(13) 0.0000(14)
C7 0.0295(19) 0.0176(15) 0.0199(17) -0.0033(13) 0.0068(15) -0.0033(15)
O1 0.042(2) 0.0228(12) 0.0153(14) 0.0006(9) 0.0008(13) 0.0021(11)
O2 0.0396(15) 0.0304(15) 0.0241(13) -0.0050(10) 0.0070(11) 0.0104(12)
O3 0.051(2) 0.0376(18) 0.0148(14) 0.0041(11) -0.0011(14) 0.0168(14)
O4 0.0527(17) 0.0294(14) 0.0143(12) -0.0030(10) 0.0067(12) 0.0091(13)
O5 0.0492(18) 0.0246(12) 0.0177(11) 0.0018(10) 0.0056(11) 0.0139(12)
O6 0.0418(15) 0.0373(12) 0.0372(14) 0.0115(16) 0.0138(11) 0.0145(16)
O7 0.0397(17) 0.060(2) 0.0336(16) 0.0165(14) 0.0109(13) 0.0143(16)
O8 0.0407(17) 0.0411(13) 0.0370(15) 0.0181(13) 0.0158(13) 0.0177(16)

loop_
_atom_type_symbol
_atom_type_description
_atom_type_scat_dispersion_real
_atom_type_scat_dispersion_imag
_atom_type_scat_source
C C 0.0033 0.0016 'International Tables Vol C Tables 4.2.6.8 and 6.1.1.4'
H H 0.0000 0.0000 'International Tables Vol C Tables 4.2.6.8 and 6.1.1.4'
O O 0.0106 0.0060 'International Tables Vol C Tables 4.2.6.8 and 6.1.1.4'
Cs Cs -0.3680 2.1192 'International Tables Vol C Tables 4.2.6.8 and 6.1.1.4'

loop_
_geom_angle_atom_site_label_1
_geom_angle_atom_site_label_2
_geom_angle_atom_site_label_3
_geom_angle
_geom_angle_site_symmetry_1
_geom_angle_site_symmetry_3
_geom_angle_publ_flag
O1 Cs1 O3 94.27(9) 6_576 4_557 ?
O1 Cs1 O2 89.26(7) 6_576 7_567 ?
O3 Cs1 O2 63.24(7) 4_557 7_567 ?
O1 Cs1 O6 123.08(5) 6_576 . ?
O3 Cs1 O6 105.85(7) 4_557 . ?
O2 Cs1 O6 147.33(5) 7_567 . ?
O1 Cs1 O7 115.65(8) 6_576 . ?
O3 Cs1 O7 139.11(8) 4_557 . ?
O2 Cs1 O7 88.66(8) 7_567 . ?
O6 Cs1 O7 81.48(6) . . ?
O1 Cs1 O5 55.09(7) 6_576 . ?
O3 Cs1 O5 137.75(8) 4_557 . ?
O2 Cs1 O5 85.86(6) 7_567 . ?
O6 Cs1 O5 115.12(4) . . ?
O7 Cs1 O5 60.61(8) . . ?
O1 Cs1 O4 68.56(7) 6_576 4_557 ?
O3 Cs1 O4 46.78(7) 4_557 4_557 ?
O2 Cs1 O4 101.81(6) 7_567 4_557 ?
O6 Cs1 O4 87.72(5) . 4_557 ?
O7 Cs1 O4 168.94(7) . 4_557 ?
O5 Cs1 O4 123.08(7) . 4_557 ?
O1 Cs1 O3 153.91(7) 6_576 3_455 ?
O3 Cs1 O3 59.73(10) 4_557 3_455 ?
O2 Cs1 O3 81.12(7) 7_567 3_455 ?
O6 Cs1 O3 67.63(5) . 3_455 ?
O7 Cs1 O3 88.48(8) . 3_455 ?
O5 Cs1 O3 146.74(7) . 3_455 ?
O4 Cs1 O3 89.63(7) 4_557 3_455 ?
O1 Cs1 O5 46.97(7) 6_576 7_577 ?
O3 Cs1 O5 130.79(7) 4_557 7_577 ?
O2 Cs1 O5 129.17(7) 7_567 7_577 ?
O6 Cs1 O5 82.12(4) . 7_577 ?
O7 Cs1 O5 89.79(7) . 7_577 ?
O5 Cs1 O5 50.42(8) . 7_577 ?
O4 Cs1 O5 86.34(6) 4_557 7_577 ?
O3 Cs1 O5 149.62(6) 3_455 7_577 ?
O1 Cs1 C5 60.59(8) 6_576 7_577 ?
O3 Cs1 C5 122.18(8) 4_557 7_577 ?
O2 Cs1 C5 148.92(8) 7_567 7_577 ?
O6 Cs1 C5 63.65(6) . 7_577 ?
O7 Cs1 C5 97.43(8) . 7_577 ?
O5 Cs1 C5 71.15(7) . 7_577 ?
O4 Cs1 C5 75.44(7) 4_557 7_577 ?
O3 Cs1 C5 129.27(7) 3_455 7_577 ?
O5 Cs1 C5 21.58(7) 7_577 7_577 ?
O1 Cs1 O7 135.25(7) 6_576 5_577 ?
O3 Cs1 O7 73.56(8) 4_557 5_577 ?
O2 Cs1 O7 46.50(7) 7_567 5_577 ?
O6 Cs1 O7 101.63(5) . 5_577 ?
O7 Cs1 O7 65.58(9) . 5_577 ?
O5 Cs1 O7 106.45(7) . 5_577 ?
O4 Cs1 O7 119.48(7) 4_557 5_577 ?
O3 Cs1 O7 44.38(7) 3_455 5_577 ?
O5 Cs1 O7 153.86(7) 7_577 5_577 ?
C5 Cs1 O7 159.91(7) 7_577 5_577 ?
O1 Cs1 C6 60.13(7) 6_576 7_577 ?
O3 Cs1 C6 100.95(7) 4_557 7_577 ?
O2 Cs1 C6 145.49(7) 7_567 7_577 ?
O6 Cs1 C6 63.95(5) . 7_577 ?
O7 Cs1 C6 117.67(8) . 7_577 ?
O5 Cs1 C6 88.44(7) . 7_577 ?
O4 Cs1 C6 54.39(7) 4_557 7_577 ?
O3 Cs1 C6 118.91(7) 3_455 7_577 ?
O5 Cs1 C6 38.40(7) 7_577 7_577 ?
C5 Cs1 C6 21.38(7) 7_577 7_577 ?
O7 Cs1 C6 163.09(8) 5_577 7_577 ?
C6 C1 C2 119.9(3) . . ?
C6 C1 C7 122.6(3) . . ?
C2 C1 C7 117.5(3) . . ?
C3 C2 C1 119.4(3) . . ?
C3 C2 H2 120.3 . . ?
C1 C2 H2 120.3 . . ?
O3 C3 C2 121.6(3) . . ?
O3 C3 C4 117.3(3) . . ?
C2 C3 C4 121.1(3) . . ?
O4 C4 C3 118.8(3) . . ?
O4 C4 C5 122.1(3) . . ?
C3 C4 C5 119.1(3) . . ?
O5 C5 C6 124.2(3) . . ?
O5 C5 C4 115.9(3) . . ?
C6 C5 C4 119.9(3) . . ?
O5 C5 Cs1 74.52(19) . 7_577 ?
C6 C5 Cs1 84.5(2) . 7_577 ?
C4 C5 Cs1 112.5(2) . 7_577 ?
C1 C6 C5 120.6(3) . . ?
C1 C6 Cs1 117.7(2) . 7_577 ?
C5 C6 Cs1 74.1(2) . 7_577 ?
C1 C6 H6 119.7 . . ?
C5 C6 H6 119.7 . . ?
Cs1 C6 H6 78.9 7_577 . ?
O2 C7 O1 123.1(3) . . ?
O2 C7 C1 119.4(3) . . ?
O1 C7 C1 117.5(3) . . ?
C7 O1 Cs1 130.8(3) . 6_575 ?
C7 O2 Cs1 131.5(2) . 7_567 ?
C3 O3 Cs1 132.3(3) . 4_547 ?
C3 O3 Cs1 100.2(3) . 3_545 ?
Cs1 O3 Cs1 120.12(10) 4_547 3_545 ?
C3 O3 H3 107(5) . . ?
Cs1 O3 H3 105(5) 4_547 . ?
Cs1 O3 H3 78(5) 3_545 . ?
C4 O4 Cs1 117.1(2) . 4_547 ?
C4 O4 Cs1 105.9(2) . . ?
Cs1 O4 Cs1 120.24(7) 4_547 . ?
C4 O4 H4 95(5) . . ?
Cs1 O4 H4 95(5) 4_547 . ?
C5 O5 Cs1 142.8(2) . . ?
C5 O5 Cs1 83.89(19) . 7_577 ?
Cs1 O5 Cs1 129.58(8) . 7_577 ?
C5 O5 H5 112(5) . . ?
Cs1 O5 H5 89(5) . . ?
Cs1 O5 H5 85(5) 7_577 . ?
Cs1 O6 Cs1 180.0 5_587 . ?
Cs1 O6 H6A 60(10) 5_587 . ?
Cs1 O6 H6A 120(10) . . ?
Cs1 O6 H6B 63(10) 5_587 . ?
Cs1 O6 H6B 117(10) . . ?
H6A O6 H6B 104(3) . . ?
Cs1 O7 Cs1 114.42(8) . 5_577 ?
Cs1 O7 H7A 104(5) . . ?
Cs1 O7 H7A 142(5) 5_577 . ?
Cs1 O7 H7B 105(5) . . ?
Cs1 O7 H7B 69(5) 5_577 . ?
H7A O7 H7B 104(3) . . ?

loop_
_geom_bond_atom_site_label_1
_geom_bond_atom_site_label_2
_geom_bond_distance
_geom_bond_site_symmetry_2
_geom_bond_publ_flag
Cs1 O1 3.051(4) 6_576 ?
Cs1 O3 3.133(3) 4_557 ?
Cs1 O2 3.229(3) 7_567 ?
Cs1 O6 3.2653(4) . ?
Cs1 O7 3.339(4) . ?
Cs1 O5 3.445(3) . ?
Cs1 O4 3.545(3) 4_557 ?
Cs1 O3 3.552(4) 3_455 ?
Cs1 O5 3.553(3) 7_577 ?
Cs1 C5 3.665(4) 7_577 ?
Cs1 O7 3.748(4) 5_577 ?
Cs1 C6 3.794(4) 7_577 ?
C1 C6 1.381(5) . ?
C1 C2 1.403(5) . ?
C1 C7 1.506(5) . ?
C2 C3 1.385(5) . ?
C2 H2 0.9300 . ?
C3 O3 1.377(5) . ?
C3 C4 1.389(5) . ?
C4 O4 1.365(4) . ?
C4 C5 1.404(5) . ?
C5 O5 1.356(4) . ?
C5 C6 1.389(5) . ?
C5 Cs1 3.665(4) 7_577 ?
C6 Cs1 3.794(4) 7_577 ?
C6 H6 0.9300 . ?
C7 O2 1.240(5) . ?
C7 O1 1.277(5) . ?
O1 Cs1 3.051(4) 6_575 ?
O2 Cs1 3.229(3) 7_567 ?
O3 Cs1 3.133(3) 4_547 ?
O3 Cs1 3.552(4) 3_545 ?
O3 H3 0.81(3) . ?
O4 Cs1 3.545(3) 4_547 ?
O4 H4 0.82(3) . ?
O5 Cs1 3.553(3) 7_577 ?
O5 H5 0.82(4) . ?
O6 Cs1 3.2653(4) 5_587 ?
O6 H6A 0.821(11) . ?
O6 H6B 0.820(11) . ?
O7 Cs1 3.748(4) 5_577 ?
O7 H7A 0.82(6) . ?
O7 H7B 0.82(4) . ?
O8 H8A 0.84(5) . ?

loop_
_geom_torsion_atom_site_label_1
_geom_torsion_atom_site_label_2
_geom_torsion_atom_site_label_3
_geom_torsion_atom_site_label_4
_geom_torsion
_geom_torsion_site_symmetry_1
_geom_torsion_site_symmetry_2
_geom_torsion_site_symmetry_3
_geom_torsion_site_symmetry_4
_geom_torsion_publ_flag
C6 C1 C2 C3 -0.2(6) . . . . ?
C7 C1 C2 C3 180.0(4) . . . . ?
C1 C2 C3 O3 -179.3(4) . . . . ?
C1 C2 C3 C4 -0.9(6) . . . . ?
O3 C3 C4 O4 -0.3(5) . . . . ?
C2 C3 C4 O4 -178.7(4) . . . . ?
O3 C3 C4 C5 -179.9(4) . . . . ?
C2 C3 C4 C5 1.7(6) . . . . ?
O4 C4 C5 O5 -0.9(5) . . . . ?
C3 C4 C5 O5 178.7(3) . . . . ?
O4 C4 C5 C6 179.1(3) . . . . ?
C3 C4 C5 C6 -1.3(5) . . . . ?
O4 C4 C5 Cs1 82.2(4) . . . 7_577 ?
C3 C4 C5 Cs1 -98.2(3) . . . 7_577 ?
C2 C1 C6 C5 0.5(6) . . . . ?
C7 C1 C6 C5 -179.7(3) . . . . ?
C2 C1 C6 Cs1 87.7(4) . . . 7_577 ?
C7 C1 C6 Cs1 -92.5(4) . . . 7_577 ?
O5 C5 C6 C1 -179.8(3) . . . . ?
C4 C5 C6 C1 0.2(5) . . . . ?
Cs1 C5 C6 C1 113.2(3) 7_577 . . . ?
O5 C5 C6 Cs1 67.1(3) . . . 7_577 ?
C4 C5 C6 Cs1 -112.9(3) . . . 7_577 ?
C6 C1 C7 O2 174.6(4) . . . . ?
C2 C1 C7 O2 -5.6(5) . . . . ?
C6 C1 C7 O1 -5.2(6) . . . . ?
C2 C1 C7 O1 174.6(3) . . . . ?
O2 C7 O1 Cs1 118.3(4) . . . 6_575 ?
C1 C7 O1 Cs1 -61.9(4) . . . 6_575 ?
O1 C7 O2 Cs1 -118.4(4) . . . 7_567 ?
C1 C7 O2 Cs1 61.8(4) . . . 7_567 ?
C2 C3 O3 Cs1 -153.6(3) . . . 4_547 ?
C4 C3 O3 Cs1 27.9(5) . . . 4_547 ?
C2 C3 O3 Cs1 57.7(4) . . . 3_545 ?
C4 C3 O3 Cs1 -120.7(3) . . . 3_545 ?
C3 C4 O4 Cs1 -19.7(4) . . . 4_547 ?
C5 C4 O4 Cs1 159.9(3) . . . 4_547 ?
C3 C4 O4 Cs1 -156.9(3) . . . . ?
C5 C4 O4 Cs1 22.6(4) . . . . ?
O1 Cs1 O4 C4 -122.8(3) 6_576 . . . ?
O3 Cs1 O4 C4 153.0(2) 4_557 . . . ?
O2 Cs1 O4 C4 101.5(2) 7_567 . . . ?
O6 Cs1 O4 C4 -59.8(2) . . . . ?
O7 Cs1 O4 C4 13.0(2) . . . . ?
O5 Cs1 O4 C4 -24.6(2) . . . . ?
O4 Cs1 O4 C4 -159.6(2) 4_557 . . . ?
O3 Cs1 O4 C4 100.3(2) 3_455 . . . ?
O5 Cs1 O4 C4 -76.9(2) 7_577 . . . ?
C5 Cs1 O4 C4 -84.5(2) 7_577 . . . ?
O7 Cs1 O4 C4 78.0(2) 5_577 . . . ?
C6 Cs1 O4 C4 -104.8(2) 7_577 . . . ?
O1 Cs1 O4 Cs1 101.67(12) 6_576 . . 4_547 ?
O3 Cs1 O4 Cs1 17.44(10) 4_557 . . 4_547 ?
O2 Cs1 O4 Cs1 -34.07(8) 7_567 . . 4_547 ?
O6 Cs1 O4 Cs1 164.67(3) . . . 4_547 ?
O7 Cs1 O4 Cs1 -122.61(10) . . . 4_547 ?
O5 Cs1 O4 Cs1 -160.13(15) . . . 4_547 ?
O4 Cs1 O4 Cs1 64.83(11) 4_557 . . 4_547 ?
O3 Cs1 O4 Cs1 -35.23(14) 3_455 . . 4_547 ?
O5 Cs1 O4 Cs1 147.56(10) 7_577 . . 4_547 ?
C5 Cs1 O4 Cs1 139.95(9) 7_577 . . 4_547 ?
O7 Cs1 O4 Cs1 -57.56(9) 5_577 . . 4_547 ?
C6 Cs1 O4 Cs1 119.59(9) 7_577 . . 4_547 ?
C6 C5 O5 Cs1 131.3(3) . . . . ?
C4 C5 O5 Cs1 -48.7(5) . . . . ?
Cs1 C5 O5 Cs1 -156.6(3) 7_577 . . . ?
C6 C5 O5 Cs1 -72.1(3) . . . 7_577 ?
C4 C5 O5 Cs1 107.9(3) . . . 7_577 ?
O1 Cs1 O5 C5 89.4(4) 6_576 . . . ?
O3 Cs1 O5 C5 38.7(4) 4_557 . . . ?
O2 Cs1 O5 C5 -2.6(4) 7_567 . . . ?
O6 Cs1 O5 C5 -156.5(4) . . . . ?
O7 Cs1 O5 C5 -93.4(4) . . . . ?
O4 Cs1 O5 C5 98.8(4) 4_557 . . . ?
O3 Cs1 O5 C5 -69.5(4) 3_455 . . . ?
O5 Cs1 O5 C5 149.2(4) 7_577 . . . ?
C5 Cs1 O5 C5 156.2(3) 7_577 . . . ?
O7 Cs1 O5 C5 -44.8(4) 5_577 . . . ?
C6 Cs1 O5 C5 143.4(4) 7_577 . . . ?
O1 Cs1 O5 Cs1 -59.82(11) 6_576 . . 7_577 ?
O3 Cs1 O5 Cs1 -110.52(12) 4_557 . . 7_577 ?
O2 Cs1 O5 Cs1 -151.82(11) 7_567 . . 7_577 ?
O6 Cs1 O5 Cs1 54.26(11) . . . 7_577 ?
O7 Cs1 O5 Cs1 117.39(12) . . . 7_577 ?
O4 Cs1 O5 Cs1 -50.41(12) 4_557 . . 7_577 ?
O3 Cs1 O5 Cs1 141.31(10) 3_455 . . 7_577 ?
O5 Cs1 O5 Cs1 0.0 7_577 . . 7_577 ?
C5 Cs1 O5 Cs1 6.95(10) 7_577 . . 7_577 ?
O7 Cs1 O5 Cs1 166.01(9) 5_577 . . 7_577 ?
C6 Cs1 O5 Cs1 -5.88(10) 7_577 . . 7_577 ?
O1 Cs1 O7 Cs1 130.33(9) 6_576 . . 5_577 ?
O3 Cs1 O7 Cs1 -2.57(18) 4_557 . . 5_577 ?
O2 Cs1 O7 Cs1 41.79(9) 7_567 . . 5_577 ?
O6 Cs1 O7 Cs1 -106.97(8) . . . 5_577 ?
O5 Cs1 O7 Cs1 127.78(11) . . . 5_577 ?
O4 Cs1 O7 Cs1 -119.6(4) 4_557 . . 5_577 ?
O3 Cs1 O7 Cs1 -39.36(9) 3_455 . . 5_577 ?
O5 Cs1 O7 Cs1 170.97(9) 7_577 . . 5_577 ?
C5 Cs1 O7 Cs1 -168.79(9) 7_577 . . 5_577 ?
O7 Cs1 O7 Cs1 0.0 5_577 . . 5_577 ?
C6 Cs1 O7 Cs1 -161.51(8) 7_577 . . 5_577 ?
